data_2003813
loop_
_publ_author_name
'Nakamura, K.'
'Kurisaki, T.'
'Wakita, H.'
'Yamaguchi, T.'

_publ_section_title
;
 Sodium Triaqua(ethylenediaminetetraacetato)lanthanate(III)
 Pentahydrate and the Isomorphous Neodymium(III) and Europium(III)
 Salts
;
_journal_issue 8
_journal_name_full 'Acta Crystallographica Section C'
_journal_page_first 1559
_journal_page_last 1563
_journal_paper_doi 10.1107/S0108270195001843
_journal_volume 51
_journal_year 1995
_chemical_compound_source 'see text'
_chemical_formula_moiety 'C10 H12 N2 Na Nd O8 , 8H2 O'
_chemical_formula_sum 'C10 H28 N2 Na Nd O16'
_chemical_formula_weight 599.56
_space_group_IT_number 43
_symmetry_cell_setting orthorhombic
_symmetry_space_group_name_Hall 'F 2 -2d'
_symmetry_space_group_name_H-M 'F d d 2'
_atom_type_scat_source IntTabIV
_cell_angle_alpha 90
_cell_angle_beta 90
_cell_angle_gamma 90
_cell_formula_units_Z 16
_cell_length_a 19.543(5)
_cell_length_b 35.683(8)
_cell_length_c 12.142(5)
_cell_measurement_reflns_used 25
_cell_measurement_temperature 298
_cell_measurement_theta_max 13.13
_cell_measurement_theta_min 11.79
_cell_volume 8467(5)
_diffrn_measurement_device 'Rigaku AFC-5R'
_diffrn_measurement_method '\w/2\q scans'
_diffrn_radiation_type MoK\a
_diffrn_radiation_wavelength 0.71073
_diffrn_reflns_av_R_equivalents 0.030
_diffrn_reflns_limit_h_max 25
_diffrn_reflns_limit_h_min 0
_diffrn_reflns_limit_k_max 46
_diffrn_reflns_limit_k_min 0
_diffrn_reflns_limit_l_max 16
_diffrn_reflns_limit_l_min 0
_diffrn_reflns_number 4082
_diffrn_reflns_theta_max 27.5
_diffrn_standards_decay_% 4.15
_diffrn_standards_interval_count 150
_diffrn_standards_number 3
_exptl_absorpt_coefficient_mu 2.551
_exptl_absorpt_correction_T_max 1.00
_exptl_absorpt_correction_T_min 0.86
_exptl_absorpt_correction_type '\y scans (North, Phillips & Mathews, 1968)'
_exptl_crystal_colour violet
_exptl_crystal_density_diffrn 1.881
_exptl_crystal_density_meas 1.865
_exptl_crystal_density_method 'flotation in CHCl~3~/CH~2~BrCH~2~Br'
_exptl_crystal_description prismatic
_exptl_crystal_size_max 0.2
_exptl_crystal_size_mid 0.2
_exptl_crystal_size_min 0.2
_refine_diff_density_max 0.60
_refine_diff_density_min -0.52
_refine_ls_extinction_method none
_refine_ls_goodness_of_fit_obs 1.56
_refine_ls_hydrogen_treatment 'H atoms were not located'
_refine_ls_number_parameters 270
_refine_ls_number_reflns 2246
_refine_ls_R_factor_obs 0.025
_refine_ls_shift/esd_max 0.001
_refine_ls_structure_factor_coef F
_refine_ls_weighting_details 'w = 1/[\s^2^(F) + 0.0001F^2^]'
_refine_ls_weighting_scheme calc
_refine_ls_wR_factor_obs 0.031
_reflns_number_observed 2246
_reflns_number_total 3550
_reflns_observed_criterion I>3\s(I)
_cod_data_source_file mu1164.cif
_cod_data_source_block mu1164b
_cod_depositor_comments
;
 Adding the _atom_site_type_symbol data item.

 Antanas Vaitkus,
 2017-01-30

The following automatic conversions were performed:

'_refine_ls_weighting_scheme' value 'w = 1/[\s^2^(F) + 0.0001F^2^]'
was changed to 'calc'. New tag '_refine_ls_weighting_details' was
created. The value of the new tag was set to 'w = 1/[\s^2^(F) +
0.0001F^2^]'.

Automatic conversion script
Id: cif_fix_values 3143 2015-03-26 13:38:13Z robertas 
;
_cod_original_cell_volume 8467(3)
_cod_database_code 2003813

loop_
_symmetry_equiv_pos_as_xyz
x,y,z
-x,-y,z
1/4+x,1/4-y,1/4+z
1/4-x,1/4+y,1/4+z
x,1/2+y,1/2+z
-x,1/2-y,1/2+z
1/4+x,3/4-y,3/4+z
1/4-x,3/4+y,3/4+z
1/2+x,y,1/2+z
1/2-x,-y,1/2+z
3/4+x,1/4-y,3/4+z
3/4-x,1/4+y,3/4+z
1/2+x,1/2+y,z
1/2-x,1/2-y,z
3/4+x,3/4-y,1/4+z
3/4-x,3/4+y,1/4+z

loop_
_atom_site_label
_atom_site_type_symbol
_atom_site_fract_x
_atom_site_fract_y
_atom_site_fract_z
_atom_site_B_iso_or_equiv
Nd Nd 0.58343(2) 0.345481(9) 0.5 1.48(1)
Na Na 0.6375(2) 0.3681(1) 0.1860(3) 3.8(2)
O(1) O 0.5182(3) 0.3350(2) 0.6678(4) 2.0(2)
O(2) O 0.5118(3) 0.3277(2) 0.8514(5) 3.1(3)
O(3) O 0.7062(3) 0.3307(2) 0.4702(4) 2.4(2)
O(4) O 0.8121(3) 0.3236(2) 0.5318(5) 3.6(3)
O(5) O 0.4706(3) 0.3306(1) 0.4277(5) 2.4(2)
O(6) O 0.4027(4) 0.2885(2) 0.3475(7) 5.1(4)
O(7) O 0.5974(3) 0.3173(1) 0.3168(4) 2.3(2)
O(8) O 0.6060(4) 0.2683(2) 0.2061(5) 4.3(3)
OW(1) O 0.5016(3) 0.4028(1) 0.5143(5) 2.3(2)
OW(2) O 0.6368(3) 0.3916(2) 0.6274(5) 2.5(3)
OW(3) O 0.6345(3) 0.3953(1) 0.3788(5) 2.1(2)
OW(4) O 0.5189(5) 0.3878(3) 0.176(1) 11.0(8)
OW(5) O 0.6180(6) 0.3211(3) 0.0474(7) 8.0(5)
OW(6) O 0.8969(5) 0.3490(2) 0.703(1) 8.3(6)
OW(7) O 0.6866(3) 0.2104(2) 0.1458(6) 3.6(3)
OW(8) O 0.7376(8) 0.2142(5) -0.061(1) 17.(1)
N(1) N 0.6495(3) 0.3067(2) 0.6601(5) 1.9(3)
N(2) N 0.5574(3) 0.2716(2) 0.4921(7) 2.2(2)
C(1) C 0.5429(3) 0.3263(2) 0.7625(7) 1.9(3)
C(2) C 0.6182(4) 0.3140(2) 0.7694(6) 2.4(3)
C(3) C 0.7495(4) 0.3249(2) 0.5467(6) 1.9(3)
C(4) C 0.7228(4) 0.3194(3) 0.6619(7) 2.7(3)
C(5) C 0.4503(4) 0.2969(3) 0.4119(7) 3.0(4)
C(6) C 0.4821(4) 0.2663(2) 0.4766(8) 3.0(4)
C(7) C 0.5990(4) 0.2829(2) 0.2986(7) 2.4(3)
C(8) C 0.5949(6) 0.2557(3) 0.3972(8) 3.1(4)
C(9) C 0.6483(4) 0.2656(2) 0.6319(7) 2.6(3)
C(10) C 0.5786(4) 0.2528(3) 0.5961(8) 2.6(4)

loop_
_geom_angle_atom_site_label_1
_geom_angle_atom_site_label_2
_geom_angle_atom_site_label_3
_geom_angle_site_symmetry_1
_geom_angle_site_symmetry_3
_geom_angle
_geom_angle_publ_flag
O(1) Nd O(3) . . 126.6(2) yes
O(1) Nd O(5) . . 78.1(2) yes
O(1) Nd O(7) . . 138.9(2) yes
O(1) Nd OW(1) . . 75.1(2) yes
O(1) Nd OW(2) . . 78.5(2) yes
O(1) Nd OW(3) . . 143.8(2) yes
O(1) Nd N(1) . . 64.6(2) yes
O(1) Nd N(2) . . 77.3(2) yes
O(3) Nd O(5) . . 141.0(2) yes
O(3) Nd O(7) . . 70.9(2) yes
O(3) Nd OW(1) . . 140.5(2) yes
O(3) Nd OW(2) . . 80.0(2) yes
O(3) Nd OW(3) . . 71.4(2) yes
O(3) Nd N(1) . . 62.3(2) yes
O(3) Nd N(2) . . 88.2(2) yes
O(5) Nd O(7) . . 71.6(2) yes
O(5) Nd OW(1) . . 68.8(2) yes
O(5) Nd OW(2) . . 138.5(2) yes
O(5) Nd OW(3) . . 107.6(2) yes
O(5) Nd N(1) . . 125.4(2) yes
O(5) Nd N(2) . . 66.5(2) yes
O(7) Nd OW(1) . . 116.7(2) yes
O(7) Nd OW(2) . . 141.9(2) yes
O(7) Nd OW(3) . . 73.4(2) yes
O(7) Nd N(1) . . 112.8(2) yes
O(7) Nd N(2) . . 65.6(2) yes
OW(1) Nd OW(2) . . 72.3(2) yes
OW(1) Nd OW(3) . . 74.2(2) yes
OW(1) Nd N(1) . . 130.2(2) yes
OW(1) Nd N(2) . . 131.1(2) yes
OW(2) Nd OW(3) . . 74.4(2) yes
OW(2) Nd N(1) . . 72.0(2) yes
OW(2) Nd N(2) . . 138.6(2) yes
OW(3) Nd N(1) . . 126.2(2) yes
OW(3) Nd N(2) . . 138.4(2) yes
N(1) Nd N(2) . . 67.4(2) yes
O(1) C(1) O(2) . . 125.8(6) no
O(2) C(1) C(2) . . 115.7(7) no
C(1) C(2) N(1) . . 113.4(6) no
C(2) N(1) C(4) . . 109.2(6) no
N(1) C(4) C(3) . . 110.8(6) no
N(2) C(8) C(7) . . 112.9(7) no
C(8) C(7) O(7) . . 118.7(7) no
O(7) C(7) O(8) . . 124.9(8) no
O(8) C(7) C(8) . . 116.4(7) no
C(8) N(2) C(6) . . 109.9(7) no
C(4) C(3) O(4) . . 118.3(7) no
O(4) C(3) O(3) . . 123.8(7) no
O(3) C(3) C(4) . . 118.0(6) no
C(4) N(1) C(9) . . 108.2(6) no
N(1) C(9) C(10) . . 112.2(7) no
C(9) C(10) N(2) . . 111.1(7) no
C(10) N(2) C(8) . . 110.4(6) no
N(2) C(6) C(5) . . 112.6(6) no
C(6) C(5) O(5) . . 118.9(7) no
O(5) C(5) O(6) . . 123.2(8) no
O(6) C(5) C(6) . . 117.9(8) no
C(6) N(2) C(10) . . 108.8(6) no
C(9) N(1) C(2) . . 111.5(6) no
C(2) C(1) O(1) . . 118.5(7) no
O(5) Na O(7) 7_554 . 139.9(2) yes
O(5) Na OW(1) 7_554 7_554 69.6(2) yes
O(5) Na OW(3) 7_554 . 76.6(2) yes
O(5) Na OW(4) 7_554 . 114.6(3) yes
O(5) Na OW(5) 7_554 . 126.7(3) yes
O(7) Na OW(1) . 7_554 80.0(2) yes
O(7) Na OW(3) . . 71.8(2) yes
O(7) Na OW(4) . . 86.7(3) yes
O(7) Na OW(5) . . 83.7(3) yes
OW(1) Na OW(3) 7_554 . 77.7(2) yes
OW(1) Na OW(4) 7_554 . 160.7(4) yes
OW(1) Na OW(5) 7_554 . 101.3(3) yes
OW(3) Na OW(4) . . 85.0(4) yes
OW(3) Na OW(5) . . 155.3(3) yes
OW(4) Na OW(5) . . 90.9(5) yes

loop_
_geom_bond_atom_site_label_1
_geom_bond_atom_site_label_2
_geom_bond_site_symmetry_2
_geom_bond_distance
_geom_bond_publ_flag
Nd O(1) . 2.432(5) yes
Nd O(3) . 2.483(5) yes
Nd O(5) . 2.432(5) yes
Nd O(7) . 2.456(5) yes
Nd OW(1) . 2.602(5) yes
Nd OW(2) . 2.487(6) yes
Nd OW(3) . 2.513(5) yes
Nd N(1) . 2.712(6) yes
Nd N(2) . 2.685(5) yes
O(1) C(1) . 1.290(10) no
O(2) C(1) . 1.240(10) no
O(3) C(3) . 1.273(8) no
O(4) C(3) . 1.238(8) no
O(5) C(5) . 1.280(10) no
O(6) C(5) . 1.250(10) no
O(7) C(7) . 1.250(9) no
O(8) C(7) . 1.245(9) no
N(1) C(2) . 1.485(9) no
N(1) C(4) . 1.502(9) no
N(1) C(9) . 1.510(10) no
N(2) C(6) . 1.500(10) no
N(2) C(8) . 1.480(10) no
N(2) C(10) . 1.490(10) no
C(1) C(2) . 1.537(9) no
C(3) C(4) . 1.510(10) no
C(5) C(6) . 1.480(10) no
C(7) C(8) . 1.540(10) no
C(9) C(10) . 1.500(10) no
Na O(5) 7_554 2.448(6) yes
Na O(7) . 2.535(6) yes
Na OW(1) 7_554 2.535(6) yes
Na OW(3) . 2.534(7) yes
Na OW(4) . 2.420(10) yes
Na OW(5) . 2.408(9) yes

loop_
_geom_contact_atom_site_label_1
_geom_contact_atom_site_label_2
_geom_contact_distance
_geom_contact_site_symmetry_2
_geom_contact_publ_flag
O(1) OW(3) 2.747(8) 15_455 yes
O(2) OW(2) 2.696(8) 15_455 yes
O(3) OW(1) 2.718(8) 7_554 yes
O(4) OW(2) 2.682(8) 7_554 yes
O(4) OW(6) 2.810(10) . yes
O(6) OW(6) 2.780(10) 9_454 yes
O(6) OW(8) 2.96(2) 6_655 yes
O(8) OW(5) 2.700(10) . yes
O(8) OW(7) 2.698(9) . yes
OW(1) OW(7) 2.786(8) 4_655 yes
OW(3) OW(7) 2.716(8) 4_655 yes
OW(4) OW(6) 2.780(10) 9_454 yes
OW(4) OW(8) 2.736(2) 4_655 yes
OW(7) OW(8) 2.710(10) . yes
OW(8) OW(8) 2.60(3) 14_655 yes
